data_4071187
loop_
_publ_author_name
'Dub, Pavel A.'
'Belkova, Natalia V.'
'Lyssenko, Konstantin A.'
'Silantyev, Gleb A.'
'Epstein, Lina M.'
'Shubina, Elena S.'
'Daran, Jean-Claude'
'Poli, Rinaldo'

_publ_section_title
;
 Synthesis and Protonation Studies of Cp*Os(dppe)H: Kinetic versus
 Thermodynamic Control
;
_journal_issue 13
_journal_name_full Organometallics
_journal_page_first 3307
_journal_paper_doi 10.1021/om8000235
_journal_volume 27
_journal_year 2008
_chemical_formula_moiety 'C18 H27 Cl Os'
_chemical_formula_sum 'C18 H27 Cl Os'
_chemical_formula_weight 469.05
_chemical_name_systematic
; 
 ? 
;
_space_group_IT_number 61
_symmetry_cell_setting orthorhombic
_symmetry_space_group_name_Hall '-P 2ac 2ab'
_symmetry_space_group_name_H-M 'P b c a'
_atom_sites_solution_hydrogens geom
_atom_sites_solution_primary direct
_atom_sites_solution_secondary difmap
_audit_creation_method SHELXL-97
_cell_angle_alpha 90.00
_cell_angle_beta 90.00
_cell_angle_gamma 90.00
_cell_formula_units_Z 8
_cell_length_a 14.180(3)
_cell_length_b 13.870(2)
_cell_length_c 16.468(3)
_cell_measurement_reflns_used 1207
_cell_measurement_temperature 100(2)
_cell_measurement_theta_max 27
_cell_measurement_theta_min 3
_cell_volume 3238.9(10)
_computing_cell_refinement 'Bruker SAINT'
_computing_data_collection 'Bruker APEX II'
_computing_data_reduction 'Bruker SAINT'
_computing_molecular_graphics 'Bruker SHELXTL'
_computing_publication_material 'Bruker SHELXTL'
_computing_structure_refinement 'SHELXL-97 (Sheldrick, 1997)'
_computing_structure_solution 'SHELXS-97 (Sheldrick, 1997)'
_diffrn_ambient_temperature 100(2)
_diffrn_measured_fraction_theta_full 0.999
_diffrn_measured_fraction_theta_max 0.999
_diffrn_measurement_device_type 'Bruker APEX II CCD area detector'
_diffrn_measurement_method 'omega scans'
_diffrn_radiation_monochromator graphite
_diffrn_radiation_source 'fine-focus sealed tube'
_diffrn_radiation_type MoK\a
_diffrn_radiation_wavelength 0.71073
_diffrn_reflns_av_R_equivalents 0.0845
_diffrn_reflns_av_sigmaI/netI 0.0614
_diffrn_reflns_limit_h_max 18
_diffrn_reflns_limit_h_min -17
_diffrn_reflns_limit_k_max 17
_diffrn_reflns_limit_k_min -17
_diffrn_reflns_limit_l_max 21
_diffrn_reflns_limit_l_min -21
_diffrn_reflns_number 25959
_diffrn_reflns_theta_full 27.00
_diffrn_reflns_theta_max 27.00
_diffrn_reflns_theta_min 2.40
_exptl_absorpt_coefficient_mu 8.028
_exptl_absorpt_correction_T_max 0.566
_exptl_absorpt_correction_T_min 0.297
_exptl_absorpt_correction_type multi-scan
_exptl_absorpt_process_details SADABS
_exptl_crystal_colour colorless
_exptl_crystal_density_diffrn 1.924
_exptl_crystal_density_method 'not measured'
_exptl_crystal_description prism
_exptl_crystal_F_000 1824
_exptl_crystal_size_max 0.20
_exptl_crystal_size_mid 0.10
_exptl_crystal_size_min 0.08
_refine_diff_density_max 2.526
_refine_diff_density_min -2.159
_refine_diff_density_rms 0.229
_refine_ls_extinction_method none
_refine_ls_goodness_of_fit_ref 0.997
_refine_ls_hydrogen_treatment constr
_refine_ls_matrix_type full
_refine_ls_number_parameters 186
_refine_ls_number_reflns 3524
_refine_ls_number_restraints 0
_refine_ls_restrained_S_all 0.997
_refine_ls_R_factor_all 0.0719
_refine_ls_R_factor_gt 0.0415
_refine_ls_shift/su_max 0.001
_refine_ls_shift/su_mean 0.000
_refine_ls_structure_factor_coef Fsqd
_refine_ls_weighting_details 'calc w=1/[\s^2^(Fo^2^)+(0.0652P)^2^+0.0000P] where P=(Fo^2^+2Fc^2^)/3'
_refine_ls_weighting_scheme calc
_refine_ls_wR_factor_gt 0.0960
_refine_ls_wR_factor_ref 0.1173
_reflns_number_gt 2445
_reflns_number_total 3524
_reflns_threshold_expression I>2\s(I)
_cod_data_source_file om8000235-file003.cif
_cod_data_source_block OsCl
_cod_depositor_comments
;
The following automatic conversions were performed:

'_symmetry_cell_setting' value 'Orthorhombic' changed to
'orthorhombic' according to
/home/saulius/struct/CIF-dictionaries/cif_core.dic dictionary named
'cif_core.dic' version 2.4.1 from 2010-06-29.

Automatic conversion script
Id: cif_fix_values 1715 2011-07-08 13:25:40Z adriana 
;
_cod_original_cell_volume 3239.0(10)
_cod_database_code 4071187

loop_
_symmetry_equiv_pos_as_xyz
'x, y, z'
'-x+1/2, -y, z+1/2'
'-x, y+1/2, -z+1/2'
'x+1/2, -y+1/2, -z'
'-x, -y, -z'
'x-1/2, y, -z-1/2'
'x, -y-1/2, z-1/2'
'-x-1/2, y-1/2, z'

loop_
_atom_site_aniso_label
_atom_site_aniso_U_11
_atom_site_aniso_U_22
_atom_site_aniso_U_33
_atom_site_aniso_U_23
_atom_site_aniso_U_13
_atom_site_aniso_U_12
Os1 0.0137(2) 0.0152(2) 0.0126(2) -0.0001(1) -0.0001(1) 0.0005(1)
Cl1 0.0326(12) 0.0156(9) 0.0194(10) 0.0021(8) -0.0027(9) 0.0028(8)
C1 0.022(4) 0.017(4) 0.009(4) 0.008(3) 0.003(3) 0.001(3)
C2 0.016(4) 0.028(5) 0.009(4) 0.001(3) 0.000(3) 0.002(4)
C3 0.013(4) 0.021(4) 0.012(4) 0.004(3) 0.001(3) -0.005(3)
C4 0.021(4) 0.019(4) 0.024(4) 0.000(4) 0.001(4) 0.004(4)
C5 0.018(4) 0.019(4) 0.011(4) 0.002(3) 0.000(3) 0.007(4)
C6 0.027(5) 0.028(5) 0.011(4) -0.004(3) 0.001(4) -0.011(4)
C7 0.016(4) 0.019(4) 0.026(5) -0.004(4) 0.000(4) 0.001(3)
C8 0.024(5) 0.032(5) 0.017(4) -0.003(4) 0.004(3) -0.010(4)
C9 0.021(5) 0.030(5) 0.033(6) 0.007(4) -0.001(4) 0.001(4)
C10 0.014(4) 0.025(5) 0.021(5) 0.000(4) -0.005(3) 0.008(4)
C11 0.035(6) 0.036(6) 0.013(4) -0.004(4) -0.011(4) -0.003(4)
C12 0.017(4) 0.026(5) 0.014(4) -0.005(4) -0.006(3) -0.004(4)
C13 0.029(5) 0.022(5) 0.033(5) -0.005(4) -0.003(4) -0.005(4)
C14 0.030(5) 0.039(6) 0.033(6) -0.021(5) 0.017(4) -0.006(5)
C15 0.018(4) 0.020(4) 0.019(4) -0.004(4) 0.003(4) -0.005(3)
C16 0.021(5) 0.027(5) 0.025(5) 0.012(4) 0.011(4) -0.004(4)
C17 0.059(7) 0.032(5) 0.021(5) 0.008(4) 0.017(5) 0.003(5)
C18 0.077(9) 0.025(5) 0.016(5) 0.002(4) -0.010(5) -0.009(5)

loop_
_atom_site_label
_atom_site_type_symbol
_atom_site_thermal_displace_type
_atom_site_fract_x
_atom_site_fract_y
_atom_site_fract_z
_atom_site_occupancy
_atom_site_U_iso_or_equiv
_atom_site_calc_flag
_atom_site_refinement_flags
Os1 Os Uani 0.61645(2) 0.32225(2) 0.28871(2) 1.000 0.0138(1) . .
Cl1 Cl Uani 0.59908(15) 0.49839(14) 0.28632(13) 1.000 0.0225(6) . .
C1 C Uani 0.6456(6) 0.3462(6) 0.4230(5) 1.000 0.016(2) . .
C2 C Uani 0.5445(6) 0.3310(6) 0.4132(5) 1.000 0.018(3) . .
C3 C Uani 0.5319(5) 0.2363(6) 0.3843(5) 1.000 0.015(2) . .
C4 C Uani 0.6234(6) 0.1943(6) 0.3710(6) 1.000 0.021(2) . .
C5 C Uani 0.6935(6) 0.2618(6) 0.3987(5) 1.000 0.016(2) . .
C6 C Uani 0.6896(6) 0.4348(6) 0.4608(5) 1.000 0.022(3) . .
C7 C Uani 0.4686(6) 0.4001(6) 0.4352(5) 1.000 0.020(3) . .
C8 C Uani 0.4397(6) 0.1840(6) 0.3786(5) 1.000 0.024(3) . .
C9 C Uani 0.6405(6) 0.0898(6) 0.3505(6) 1.000 0.028(3) . .
C10 C Uani 0.7974(6) 0.2418(6) 0.4071(5) 1.000 0.020(3) . .
C11 C Uani 0.5329(7) 0.3420(7) 0.1785(6) 1.000 0.028(3) . .
C12 C Uani 0.5312(6) 0.2442(6) 0.1994(5) 1.000 0.019(3) . .
C13 C Uani 0.5852(7) 0.1678(6) 0.1511(6) 1.000 0.028(3) . .
C14 C Uani 0.6902(7) 0.1864(7) 0.1486(6) 1.000 0.034(3) . .
C15 C Uani 0.7237(6) 0.2545(6) 0.2141(5) 1.000 0.019(2) . .
C16 C Uani 0.7272(6) 0.3567(7) 0.2014(6) 1.000 0.024(3) . .
C17 C Uani 0.6928(8) 0.4054(7) 0.1265(6) 1.000 0.037(3) . .
C18 C Uani 0.5882(9) 0.3816(7) 0.1067(6) 1.000 0.039(4) . .
H6A H Uiso 0.66420 0.44400 0.51560 1.000 0.0330 calc R
H6B H Uiso 0.67510 0.49140 0.42740 1.000 0.0330 calc R
H6C H Uiso 0.75810 0.42630 0.46390 1.000 0.0330 calc R
H7A H Uiso 0.45680 0.39660 0.49380 1.000 0.0310 calc R
H7B H Uiso 0.41080 0.38350 0.40570 1.000 0.0310 calc R
H7C H Uiso 0.48820 0.46560 0.42080 1.000 0.0310 calc R
H8A H Uiso 0.42650 0.15170 0.43030 1.000 0.0370 calc R
H8B H Uiso 0.44300 0.13590 0.33510 1.000 0.0370 calc R
H8C H Uiso 0.38920 0.23020 0.36670 1.000 0.0370 calc R
H9A H Uiso 0.64410 0.05200 0.40070 1.000 0.0420 calc R
H9B H Uiso 0.70000 0.08370 0.32070 1.000 0.0420 calc R
H9C H Uiso 0.58860 0.06560 0.31690 1.000 0.0420 calc R
H10A H Uiso 0.81170 0.22540 0.46370 1.000 0.0310 calc R
H10B H Uiso 0.83330 0.29930 0.39140 1.000 0.0310 calc R
H10C H Uiso 0.81490 0.18780 0.37190 1.000 0.0310 calc R
H11 H Uiso 0.47160 0.37570 0.18800 1.000 0.0340 calc R
H12 H Uiso 0.46910 0.22160 0.22070 1.000 0.0230 calc R
H13A H Uiso 0.57370 0.10380 0.17570 1.000 0.0340 calc R
H13B H Uiso 0.56060 0.16620 0.09480 1.000 0.0340 calc R
H14A H Uiso 0.70680 0.21360 0.09490 1.000 0.0410 calc R
H14B H Uiso 0.72380 0.12420 0.15440 1.000 0.0410 calc R
H15 H Uiso 0.77830 0.22910 0.24600 1.000 0.0230 calc R
H16 H Uiso 0.78360 0.38830 0.22630 1.000 0.0290 calc R
H17A H Uiso 0.73280 0.38550 0.08020 1.000 0.0450 calc R
H17B H Uiso 0.69960 0.47600 0.13320 1.000 0.0450 calc R
H18A H Uiso 0.55670 0.44090 0.08700 1.000 0.0470 calc R
H18B H Uiso 0.58640 0.33380 0.06210 1.000 0.0470 calc R
CT1 C Uiso 0.6078(3) 0.2739(3) 0.3980(2) 0.00 0.010 . .

loop_
_atom_type_symbol
_atom_type_description
_atom_type_scat_dispersion_real
_atom_type_scat_dispersion_imag
_atom_type_scat_source
C C 0.0033 0.0016 'International Tables Vol C Tables 4.2.6.8 and 6.1.1.4'
H H 0.0000 0.0000 'International Tables Vol C Tables 4.2.6.8 and 6.1.1.4'
Cl Cl 0.1484 0.1585 'International Tables Vol C Tables 4.2.6.8 and 6.1.1.4'
Os Os -1.2165 7.6030 'International Tables Vol C Tables 4.2.6.8 and 6.1.1.4'

loop_
_geom_angle_atom_site_label_1
_geom_angle_atom_site_label_2
_geom_angle_atom_site_label_3
_geom_angle
_geom_angle_publ_flag
Cl1 Os1 C1 83.6(2) yes
Cl1 Os1 C2 85.2(2) yes
Cl1 Os1 C3 118.2(2) yes
Cl1 Os1 C4 143.5(2) yes
Cl1 Os1 C5 115.3(2) yes
Cl1 Os1 C11 78.9(3) yes
Cl1 Os1 C12 115.2(2) yes
Cl1 Os1 C15 119.5(2) yes
Cl1 Os1 C16 81.0(3) yes
C1 Os1 C2 37.2(3) yes
C1 Os1 C3 60.5(3) yes
C1 Os1 C4 61.2(3) yes
C1 Os1 C5 36.1(3) yes
C1 Os1 C11 152.6(3) yes
C1 Os1 C12 145.7(3) yes
C1 Os1 C15 119.1(3) yes
C1 Os1 C16 118.6(3) yes
C2 Os1 C3 35.6(3) yes
C2 Os1 C4 61.3(3) yes
C2 Os1 C5 61.4(3) yes
C2 Os1 C11 119.7(3) yes
C2 Os1 C12 112.4(3) yes
C2 Os1 C15 147.3(3) yes
C2 Os1 C16 153.9(3) yes
C3 Os1 C4 36.9(3) yes
C3 Os1 C5 61.1(3) yes
C3 Os1 C11 110.5(3) yes
C3 Os1 C12 85.2(3) yes
C3 Os1 C15 121.8(3) yes
C3 Os1 C16 159.3(3) yes
C4 Os1 C5 37.2(3) yes
C4 Os1 C11 128.8(3) yes
C4 Os1 C12 92.2(3) yes
C4 Os1 C15 88.2(3) yes
C4 Os1 C16 122.8(3) yes
C5 Os1 C11 165.5(3) yes
C5 Os1 C12 128.1(3) yes
C5 Os1 C15 87.4(3) yes
C5 Os1 C16 105.1(3) yes
C11 Os1 C12 37.3(3) yes
C11 Os1 C15 87.9(3) yes
C11 Os1 C16 79.4(4) yes
C12 Os1 C15 78.0(3) yes
C12 Os1 C16 93.6(3) yes
C15 Os1 C16 38.5(3) yes
Os1 C1 C2 72.1(5) yes
Os1 C1 C5 72.0(5) yes
Os1 C1 C6 126.4(6) yes
C2 C1 C5 108.8(7) no
C2 C1 C6 124.7(7) no
C5 C1 C6 126.3(8) no
Os1 C2 C1 70.7(5) yes
Os1 C2 C3 72.8(5) yes
Os1 C2 C7 125.1(6) yes
C1 C2 C3 107.3(7) no
C1 C2 C7 126.3(7) no
C3 C2 C7 126.3(7) no
Os1 C3 C2 71.5(5) yes
Os1 C3 C4 68.7(5) yes
Os1 C3 C8 131.3(6) yes
C2 C3 C4 108.3(7) no
C2 C3 C8 125.7(7) no
C4 C3 C8 125.5(7) no
Os1 C4 C3 74.4(5) yes
Os1 C4 C5 72.9(5) yes
Os1 C4 C9 129.4(7) yes
C3 C4 C5 108.1(7) no
C3 C4 C9 124.6(7) no
C5 C4 C9 125.8(8) no
Os1 C5 C1 71.9(5) yes
Os1 C5 C4 69.9(5) yes
Os1 C5 C10 127.7(6) yes
C1 C5 C4 107.3(7) no
C1 C5 C10 126.7(8) no
C4 C5 C10 125.8(7) no
Os1 C11 C12 71.6(5) yes
Os1 C11 C18 114.3(7) yes
C12 C11 C18 123.4(8) no
Os1 C12 C11 71.1(5) yes
Os1 C12 C13 114.5(6) yes
C11 C12 C13 122.3(8) no
C12 C13 C14 112.9(7) no
C13 C14 C15 113.4(8) no
Os1 C15 C14 117.1(6) yes
Os1 C15 C16 71.3(5) yes
C14 C15 C16 121.7(8) no
Os1 C16 C15 70.3(5) yes
Os1 C16 C17 114.2(6) yes
C15 C16 C17 123.9(8) no
C16 C17 C18 113.0(8) no
C11 C18 C17 113.9(8) no
C1 C6 H6A 109.00 no
C1 C6 H6B 109.00 no
C1 C6 H6C 109.00 no
H6A C6 H6B 110.00 no
H6A C6 H6C 109.00 no
H6B C6 H6C 109.00 no
C2 C7 H7A 109.00 no
C2 C7 H7B 109.00 no
C2 C7 H7C 109.00 no
H7A C7 H7B 109.00 no
H7A C7 H7C 109.00 no
H7B C7 H7C 110.00 no
C3 C8 H8A 109.00 no
C3 C8 H8B 109.00 no
C3 C8 H8C 109.00 no
H8A C8 H8B 109.00 no
H8A C8 H8C 109.00 no
H8B C8 H8C 109.00 no
C4 C9 H9A 109.00 no
C4 C9 H9B 109.00 no
C4 C9 H9C 110.00 no
H9A C9 H9B 109.00 no
H9A C9 H9C 109.00 no
H9B C9 H9C 110.00 no
C5 C10 H10A 109.00 no
C5 C10 H10B 110.00 no
C5 C10 H10C 110.00 no
H10A C10 H10B 109.00 no
H10A C10 H10C 109.00 no
H10B C10 H10C 110.00 no
Os1 C11 H11 114.00 no
C12 C11 H11 114.00 no
C18 C11 H11 114.00 no
Os1 C12 H12 114.00 no
C11 C12 H12 114.00 no
C13 C12 H12 114.00 no
C12 C13 H13A 109.00 no
C12 C13 H13B 109.00 no
C14 C13 H13A 109.00 no
C14 C13 H13B 109.00 no
H13A C13 H13B 108.00 no
C13 C14 H14A 109.00 no
C13 C14 H14B 109.00 no
C15 C14 H14A 109.00 no
C15 C14 H14B 109.00 no
H14A C14 H14B 108.00 no
Os1 C15 H15 113.00 no
C14 C15 H15 113.00 no
C16 C15 H15 113.00 no
Os1 C16 H16 114.00 no
C15 C16 H16 114.00 no
C17 C16 H16 114.00 no
C16 C17 H17A 109.00 no
C16 C17 H17B 109.00 no
C18 C17 H17A 109.00 no
C18 C17 H17B 109.00 no
H17A C17 H17B 108.00 no
C11 C18 H18A 109.00 no
C11 C18 H18B 109.00 no
C17 C18 H18A 109.00 no
C17 C18 H18B 109.00 no
H18A C18 H18B 108.00 no

loop_
_geom_bond_atom_site_label_1
_geom_bond_atom_site_label_2
_geom_bond_distance
_geom_bond_publ_flag
Os1 Cl1 2.456(2) yes
Os1 C1 2.274(8) yes
Os1 C2 2.293(8) yes
Os1 C3 2.310(8) yes
Os1 C4 2.235(9) yes
Os1 C5 2.276(8) yes
Os1 C11 2.185(10) yes
Os1 C12 2.190(8) yes
Os1 C15 2.169(8) yes
Os1 C16 2.182(9) yes
C1 C2 1.458(12) no
C1 C5 1.411(12) no
C1 C6 1.512(12) no
C2 C3 1.408(12) no
C2 C7 1.486(12) no
C3 C4 1.439(11) no
C3 C8 1.498(11) no
C4 C5 1.440(12) no
C4 C9 1.508(12) no
C5 C10 1.506(12) no
C11 C12 1.400(13) no
C11 C18 1.521(15) no
C12 C13 1.530(12) no
C13 C14 1.512(14) no
C14 C15 1.510(13) no
C15 C16 1.434(13) no
C16 C17 1.489(14) no
C17 C18 1.554(17) no
C6 H6A 0.9800 no
C6 H6B 0.9800 no
C6 H6C 0.9800 no
C7 H7A 0.9800 no
C7 H7B 0.9800 no
C7 H7C 0.9800 no
C8 H8A 0.9800 no
C8 H8B 0.9800 no
C8 H8C 0.9800 no
C9 H9A 0.9800 no
C9 H9B 0.9800 no
C9 H9C 0.9800 no
C10 H10A 0.9800 no
C10 H10B 0.9800 no
C10 H10C 0.9800 no
C11 H11 1.0000 no
C12 H12 1.0000 no
C13 H13A 0.9900 no
C13 H13B 0.9900 no
C14 H14A 0.9900 no
C14 H14B 0.9900 no
C15 H15 1.0000 no
C16 H16 1.0000 no
C17 H17A 0.9900 no
C17 H17B 0.9900 no
C18 H18A 0.9900 no
C18 H18B 0.9900 no

loop_
_geom_hbond_atom_site_label_D
_geom_hbond_atom_site_label_H
_geom_hbond_atom_site_label_A
_geom_hbond_distance_DH
_geom_hbond_distance_HA
_geom_hbond_distance_DA
_geom_hbond_angle_DHA
_geom_hbond_site_symmetry_A
_geom_hbond_publ_flag
C6 H6B Cl1 0.9800 2.5600 3.268(9) 129.00 . yes
C7 H7C Cl1 0.9800 2.7500 3.361(9) 121.00 . yes
C8 H8B Cl1 0.9800 2.8300 3.782(9) 165.00 4_645 yes
